data_4327023
loop_
_publ_author_name
'Muhammad U. Anwar'
'Konstantin V. Shuvaev'
'Louise N. Dawe'
'Laurence K. Thompson'

_publ_contact_author_address
;
Department of chemistry
Memorial University of Newfoundland
St. Johns, NL, A1B 3X7, Canada
;
_publ_contact_author_email lk.thompson@mun.ca
_publ_contact_author_fax 1-709-864-3702
_publ_contact_author_name 'Laurence K. Thompson'
_publ_contact_author_phone 1-709-864-8750
_publ_section_title
;
 Polynuclear Fen Complexes (n= 1, 2, 4, 5) of Polytopic Hydrazone Ligands
 with Fe(II), Fe(III) and Mixed Oxidation State Combinations
;
_journal_name_full 'Inorganic Chemistry'
_journal_page_first 12141
_journal_page_last 12154
_journal_paper_doi 10.1021/ic201891h
_journal_volume 50
_journal_year 2011
_chemical_formula_moiety 'C48 H40 Cl4 Fe4 N20 O4, 2Cl, 11(C O H4)'
_chemical_formula_sum 'C59 H84 Cl6 Fe4 N20 O15'
_chemical_formula_weight 1749.54
_chemical_name_systematic
; 
 ? 
;
_space_group_IT_number 14
_symmetry_cell_setting monoclinic
_symmetry_Int_Tables_number 14
_symmetry_space_group_name_Hall '-P 2ybc'
_symmetry_space_group_name_H-M 'P 1 21/c 1'
_atom_sites_solution_hydrogens geom
_atom_sites_solution_primary direct
_atom_sites_solution_secondary difmap
_audit_creation_method SHELXL-97
_cell_angle_alpha 90.00
_cell_angle_beta 130.817(4)
_cell_angle_gamma 90.00
_cell_formula_units_Z 4
_cell_length_a 15.692(5)
_cell_length_b 29.941(8)
_cell_length_c 21.670(7)
_cell_measurement_reflns_used 22404
_cell_measurement_temperature 163(2)
_cell_measurement_theta_max 29.9
_cell_measurement_theta_min 2.0
_cell_volume 7705(4)
_computing_cell_refinement 'CrystalClear-SM Expert 2.0 r4 (Rigaku, 2009)'
_computing_data_collection 'CrystalClear-SM Expert 2.0 r4 (Rigaku, 2009)'
_computing_data_reduction 'CrystalClear-SM Expert 2.0 r4 (Rigaku, 2009)'
_computing_molecular_graphics 'CrystalStructure 4.0 (Rigaku, 2010)'
_computing_publication_material 'CrystalStructure 4.0 (Rigaku, 2010)'
_computing_structure_refinement 'SHELXL-97 (Acta Cryst.2008, A64, 112-122)'
_computing_structure_solution 'SHELXL-97 (Acta Cryst.2008, A64, 112-122)'
_diffrn_ambient_temperature 163(2)
_diffrn_detector_area_resol_mean 14.63
_diffrn_measured_fraction_theta_full 0.997
_diffrn_measured_fraction_theta_max 0.997
_diffrn_measurement_device_type 'Rigaku Saturn'
_diffrn_measurement_method \w
_diffrn_radiation_monochromator 'graphite - Rigaku SHINE'
_diffrn_radiation_source 'fine-focus sealed tube'
_diffrn_radiation_type MoK\a
_diffrn_radiation_wavelength 0.71075
_diffrn_reflns_av_R_equivalents 0.0700
_diffrn_reflns_av_sigmaI/netI 0.0384
_diffrn_reflns_limit_h_max 14
_diffrn_reflns_limit_h_min -19
_diffrn_reflns_limit_k_max 37
_diffrn_reflns_limit_k_min 0
_diffrn_reflns_limit_l_max 27
_diffrn_reflns_limit_l_min 0
_diffrn_reflns_number 92295
_diffrn_reflns_theta_full 26.50
_diffrn_reflns_theta_max 26.50
_diffrn_reflns_theta_min 2.58
_exptl_absorpt_coefficient_mu 1.019
_exptl_absorpt_correction_T_max 0.859
_exptl_absorpt_correction_T_min 0.688
_exptl_absorpt_correction_type numerical
_exptl_absorpt_process_details '(T. Higashi, 2000)'
_exptl_crystal_colour Red-Black
_exptl_crystal_density_diffrn 1.508
_exptl_crystal_description Prism
_exptl_crystal_F_000 3616
_exptl_crystal_size_max 0.47
_exptl_crystal_size_mid 0.39
_exptl_crystal_size_min 0.28
_platon_squeeze_details
;
The Platon Squeeze procedure was applied to recover 791 electrons per 
unit cell in two voids (total volume 2699 ^A^3); that is 197.75 electrons 
per formula unit. Disordered solvent lattice methanol molecules were 
present prior to the application of Squeeze, however, a satisfactory 
point atom model could not be achieved. The application of Squeeze gave 
a good improvement in the data statistics and allowed for a 
full anisotropic refinement of the  structure.
PLATON Reference : Spek, A.L. (2003), J.Appl.Cryst. 36, 7-13
;
_refine_diff_density_max 1.477
_refine_diff_density_min -2.238
_refine_diff_density_rms 0.276
_refine_ls_extinction_method none
_refine_ls_goodness_of_fit_ref 1.113
_refine_ls_hydrogen_treatment constr
_refine_ls_matrix_type full
_refine_ls_number_parameters 739
_refine_ls_number_reflns 15929
_refine_ls_number_restraints 0
_refine_ls_restrained_S_all 1.113
_refine_ls_R_factor_all 0.0978
_refine_ls_R_factor_gt 0.0895
_refine_ls_shift/su_max 0.001
_refine_ls_shift/su_mean 0.000
_refine_ls_structure_factor_coef Fsqd
_refine_ls_weighting_details 'calc w=1/[\s^2^(Fo^2^)+(0.1977P)^2^+2.6517P] where P=(Fo^2^+2Fc^2^)/3'
_refine_ls_weighting_scheme calc
_refine_ls_wR_factor_gt 0.2632
_refine_ls_wR_factor_ref 0.2818
_reflns_number_gt 12939
_reflns_number_total 15929
_reflns_threshold_expression >2sigma(I)
_cod_data_source_file ic201891h_si_001_01.cif
_cod_data_source_block 1
_cod_database_code 4327023

loop_
_symmetry_equiv_pos_as_xyz
'x, y, z'
'-x, y+1/2, -z+1/2'
'-x, -y, -z'
'x, -y-1/2, z-1/2'

loop_
_atom_site_label
_atom_site_type_symbol
_atom_site_fract_x
_atom_site_fract_y
_atom_site_fract_z
_atom_site_U_iso_or_equiv
_atom_site_adp_type
_atom_site_occupancy
_atom_site_symmetry_multiplicity
_atom_site_calc_flag
_atom_site_refinement_flags
Fe1 Fe 0.42299(4) 0.646289(13) 0.34669(3) 0.03007(16) Uani 1 1 d .
Fe2 Fe 0.49460(3) 0.727609(16) 0.24768(2) 0.02806(16) Uani 1 1 d .
Fe3 Fe 0.55910(4) 0.645595(14) 0.14557(3) 0.03148(16) Uani 1 1 d .
Fe4 Fe 0.49060(4) 0.564049(16) 0.24686(2) 0.02852(16) Uani 1 1 d .
Cl1 Cl 0.43471(8) 0.58739(3) 0.42636(5) 0.0410(2) Uani 1 1 d .
Cl2 Cl 0.33944(8) 0.70889(3) 0.36155(6) 0.0433(2) Uani 1 1 d .
Cl3 Cl 0.64292(8) 0.70816(3) 0.13052(6) 0.0449(2) Uani 1 1 d .
Cl4 Cl 0.54097(9) 0.58639(3) 0.06423(6) 0.0441(2) Uani 1 1 d .
Cl5 Cl 0.99311(11) 0.45042(6) 0.41080(8) 0.0890(5) Uani 1 1 d .
Cl6 Cl 0.88434(11) 0.85950(4) 0.36767(8) 0.0780(4) Uani 1 1 d .
O1 O 0.39549(18) 0.68385(7) 0.24655(13) 0.0307(4) Uani 1 1 d .
O2 O 0.45066(19) 0.60843(7) 0.16121(13) 0.0306(4) Uani 1 1 d .
O3 O 0.53149(19) 0.60817(7) 0.33297(14) 0.0315(4) Uani 1 1 d .
O4 O 0.58959(19) 0.68258(7) 0.24661(14) 0.0315(4) Uani 1 1 d .
N1 N 0.2565(2) 0.62613(8) 0.23593(17) 0.0331(5) Uani 1 1 d .
N2 N 0.2519(2) 0.70909(10) 0.11606(18) 0.0391(6) Uani 1 1 d .
N3 N 0.3419(2) 0.73513(9) 0.13711(16) 0.0332(5) Uani 1 1 d .
N4 N 0.2208(2) 0.77128(11) 0.01128(18) 0.0438(7) Uani 1 1 d .
H4A H 0.1619 0.7562 -0.0036 0.053 Uiso 1 1 calc R
H4B H 0.2130 0.7913 -0.0218 0.053 Uiso 1 1 calc R
N5 N 0.5159(2) 0.77842(8) 0.18814(16) 0.0305(5) Uani 1 1 d .
N6 N 0.3868(2) 0.66547(9) 0.04236(17) 0.0335(5) Uani 1 1 d .
N7 N 0.2696(2) 0.57975(9) 0.08271(16) 0.0351(6) Uani 1 1 d .
N8 N 0.3246(2) 0.55550(8) 0.15460(16) 0.0308(5) Uani 1 1 d .
N9 N 0.1581(2) 0.51489(10) 0.09217(18) 0.0420(6) Uani 1 1 d .
H9A H 0.1228 0.5296 0.0461 0.050 Uiso 1 1 calc R
H9B H 0.1227 0.4939 0.0963 0.050 Uiso 1 1 calc R
N10 N 0.4382(3) 0.51430(9) 0.28915(17) 0.0349(6) Uani 1 1 d .
N11 N 0.5966(2) 0.66462(9) 0.45227(17) 0.0341(5) Uani 1 1 d .
N12 N 0.7108(2) 0.57836(9) 0.41240(16) 0.0346(5) Uani 1 1 d .
N13 N 0.6562(2) 0.55450(9) 0.33938(16) 0.0322(5) Uani 1 1 d .
N14 N 0.8225(3) 0.51442(10) 0.40109(19) 0.0429(6) Uani 1 1 d .
H14A H 0.8576 0.5284 0.4478 0.052 Uiso 1 1 calc R
H14B H 0.8580 0.4939 0.3963 0.052 Uiso 1 1 calc R
N15 N 0.5432(3) 0.51442(9) 0.20433(17) 0.0347(6) Uani 1 1 d .
N16 N 0.7256(2) 0.62479(9) 0.25456(18) 0.0360(6) Uani 1 1 d .
N17 N 0.7344(2) 0.70571(10) 0.37947(18) 0.0387(6) Uani 1 1 d .
N18 N 0.6472(2) 0.73238(9) 0.35897(17) 0.0344(6) Uani 1 1 d .
N19 N 0.7717(3) 0.76677(13) 0.48641(19) 0.0501(8) Uani 1 1 d .
H19A H 0.8294 0.7510 0.5004 0.060 Uiso 1 1 calc R
H19B H 0.7811 0.7865 0.5205 0.060 Uiso 1 1 calc R
N20 N 0.4772(2) 0.77856(9) 0.30948(17) 0.0330(5) Uani 1 1 d .
C1 C 0.1892(3) 0.59551(11) 0.2316(2) 0.0381(7) Uani 1 1 d .
H1 H 0.2193 0.5777 0.2781 0.046 Uiso 1 1 calc R
C2 C 0.0785(3) 0.58937(13) 0.1622(3) 0.0494(9) Uani 1 1 d .
H2 H 0.0329 0.5681 0.1613 0.059 Uiso 1 1 calc R
C3 C 0.0347(4) 0.61470(17) 0.0936(3) 0.0580(10) Uani 1 1 d .
H3 H -0.0405 0.6100 0.0445 0.070 Uiso 1 1 calc R
C4 C 0.1007(4) 0.64697(14) 0.0964(3) 0.0505(9) Uani 1 1 d .
H4 H 0.0716 0.6654 0.0507 0.061 Uiso 1 1 calc R
C5 C 0.2115(3) 0.65120(11) 0.1692(2) 0.0337(6) Uani 1 1 d .
C6 C 0.2907(3) 0.68344(11) 0.17755(19) 0.0336(6) Uani 1 1 d .
C7 C 0.3212(3) 0.76393(11) 0.08351(19) 0.0337(6) Uani 1 1 d .
C8 C 0.4232(3) 0.78883(10) 0.11173(19) 0.0324(6) Uani 1 1 d .
C9 C 0.4250(3) 0.81935(11) 0.0651(2) 0.0374(7) Uani 1 1 d .
H9 H 0.3584 0.8259 0.0110 0.045 Uiso 1 1 calc R
C10 C 0.5268(3) 0.84072(12) 0.0987(2) 0.0387(7) Uani 1 1 d .
H10 H 0.5302 0.8618 0.0676 0.046 Uiso 1 1 calc R
C11 C 0.6217(3) 0.83064(11) 0.1773(2) 0.0397(7) Uani 1 1 d .
H11 H 0.6911 0.8453 0.2020 0.048 Uiso 1 1 calc R
C12 C 0.6137(3) 0.79831(11) 0.2202(2) 0.0355(6) Uani 1 1 d .
H12 H 0.6796 0.7903 0.2736 0.043 Uiso 1 1 calc R
C13 C 0.3587(3) 0.69430(11) -0.0152(2) 0.0380(7) Uani 1 1 d .
H13 H 0.4151 0.7131 -0.0055 0.046 Uiso 1 1 calc R
C14 C 0.2476(3) 0.69766(14) -0.0897(2) 0.0494(9) Uani 1 1 d .
H14 H 0.2300 0.7176 -0.1308 0.059 Uiso 1 1 calc R
C15 C 0.1638(4) 0.67142(15) -0.1028(3) 0.0590(11) Uani 1 1 d .
H15 H 0.0876 0.6742 -0.1518 0.071 Uiso 1 1 calc R
C16 C 0.1937(4) 0.64105(15) -0.0427(3) 0.0546(10) Uani 1 1 d .
H16 H 0.1386 0.6223 -0.0503 0.065 Uiso 1 1 calc R
C17 C 0.3063(3) 0.63872(11) 0.0288(2) 0.0366(7) Uani 1 1 d .
C18 C 0.3443(3) 0.60692(10) 0.09468(19) 0.0323(6) Uani 1 1 d .
C19 C 0.2627(3) 0.52418(10) 0.1543(2) 0.0346(6) Uani 1 1 d .
C20 C 0.3283(3) 0.50203(10) 0.2353(2) 0.0337(6) Uani 1 1 d .
C21 C 0.2795(3) 0.47201(12) 0.2538(2) 0.0422(7) Uani 1 1 d .
H21 H 0.2025 0.4637 0.2145 0.051 Uiso 1 1 calc R
C22 C 0.3504(4) 0.45478(12) 0.3334(2) 0.0470(8) Uani 1 1 d .
H22 H 0.3213 0.4343 0.3490 0.056 Uiso 1 1 calc R
C23 C 0.4620(4) 0.46747(13) 0.3892(2) 0.0476(8) Uani 1 1 d .
H23 H 0.5098 0.4563 0.4434 0.057 Uiso 1 1 calc R
C24 C 0.5033(3) 0.49701(12) 0.3642(2) 0.0425(7) Uani 1 1 d .
H24 H 0.5806 0.5051 0.4021 0.051 Uiso 1 1 calc R
C25 C 0.6271(3) 0.69350(11) 0.5111(2) 0.0384(7) Uani 1 1 d .
H25 H 0.5719 0.7134 0.5009 0.046 Uiso 1 1 calc R
C26 C 0.7352(3) 0.69553(13) 0.5858(2) 0.0458(8) Uani 1 1 d .
H26 H 0.7535 0.7162 0.6262 0.055 Uiso 1 1 calc R
C27 C 0.8159(3) 0.66714(14) 0.6008(3) 0.0507(9) Uani 1 1 d .
H27 H 0.8909 0.6682 0.6515 0.061 Uiso 1 1 calc R
C28 C 0.7871(3) 0.63712(14) 0.5412(2) 0.0456(8) Uani 1 1 d .
H28 H 0.8413 0.6172 0.5501 0.055 Uiso 1 1 calc R
C29 C 0.6752(3) 0.63695(11) 0.4673(2) 0.0335(6) Uani 1 1 d .
C30 C 0.6370(3) 0.60574(9) 0.4009(2) 0.0305(6) Uani 1 1 d .
C31 C 0.7170(3) 0.52419(11) 0.3385(2) 0.0348(6) Uani 1 1 d .
C32 C 0.6518(3) 0.50217(10) 0.2576(2) 0.0356(6) Uani 1 1 d .
C33 C 0.6992(3) 0.47274(12) 0.2378(2) 0.0433(8) Uani 1 1 d .
H33 H 0.7762 0.4644 0.2768 0.052 Uiso 1 1 calc R
C34 C 0.6285(4) 0.45585(13) 0.1579(3) 0.0486(9) Uani 1 1 d .
H34 H 0.6572 0.4354 0.1418 0.058 Uiso 1 1 calc R
C35 C 0.5176(4) 0.46909(13) 0.1030(3) 0.0478(8) Uani 1 1 d .
H35 H 0.4694 0.4582 0.0486 0.057 Uiso 1 1 calc R
C36 C 0.4771(3) 0.49857(11) 0.1282(2) 0.0400(7) Uani 1 1 d .
H36 H 0.4005 0.5076 0.0904 0.048 Uiso 1 1 calc R
C37 C 0.7912(3) 0.59427(12) 0.2567(3) 0.0449(8) Uani 1 1 d .
H37 H 0.7608 0.5782 0.2084 0.054 Uiso 1 1 calc R
C38 C 0.8996(3) 0.58574(14) 0.3258(3) 0.0527(9) Uani 1 1 d .
H38 H 0.9442 0.5649 0.3246 0.063 Uiso 1 1 calc R
C39 C 0.9440(3) 0.60775(15) 0.3976(3) 0.0570(10) Uani 1 1 d .
H39 H 1.0178 0.6013 0.4468 0.068 Uiso 1 1 calc R
C40 C 0.8777(3) 0.63955(13) 0.3957(3) 0.0468(8) Uani 1 1 d .
H40 H 0.9059 0.6557 0.4434 0.056 Uiso 1 1 calc R
C41 C 0.7705(3) 0.64704(10) 0.3233(2) 0.0362(7) Uani 1 1 d .
C42 C 0.6934(3) 0.68028(11) 0.3161(2) 0.0341(6) Uani 1 1 d .
C43 C 0.6714(3) 0.76076(12) 0.41463(19) 0.0357(6) Uani 1 1 d .
C44 C 0.5720(3) 0.78713(10) 0.38761(19) 0.0340(6) Uani 1 1 d .
C45 C 0.5709(3) 0.81800(12) 0.4345(2) 0.0430(8) Uani 1 1 d .
H45 H 0.6378 0.8242 0.4886 0.052 Uiso 1 1 calc R
C46 C 0.4705(3) 0.84019(12) 0.4018(2) 0.0429(7) Uani 1 1 d .
H46 H 0.4680 0.8612 0.4334 0.051 Uiso 1 1 calc R
C47 C 0.3757(3) 0.83083(12) 0.3227(2) 0.0457(8) Uani 1 1 d .
H47 H 0.3064 0.8455 0.2984 0.055 Uiso 1 1 calc R
C48 C 0.3831(3) 0.79990(12) 0.2794(2) 0.0407(7) Uani 1 1 d .
H48 H 0.3172 0.7935 0.2250 0.049 Uiso 1 1 calc R

loop_
_atom_site_aniso_label
_atom_site_aniso_U_11
_atom_site_aniso_U_22
_atom_site_aniso_U_33
_atom_site_aniso_U_23
_atom_site_aniso_U_13
_atom_site_aniso_U_12
Fe1 0.0346(3) 0.0294(3) 0.0326(3) 0.00134(14) 0.0248(2) 0.00198(15)
Fe2 0.0287(3) 0.0288(3) 0.0283(3) -0.00018(12) 0.0194(2) -0.00118(13)
Fe3 0.0371(3) 0.0302(3) 0.0364(3) -0.00153(15) 0.0280(2) -0.00223(15)
Fe4 0.0326(3) 0.0275(3) 0.0292(3) -0.00046(12) 0.0218(2) 0.00003(14)
Cl1 0.0524(5) 0.0366(4) 0.0420(4) 0.0047(3) 0.0344(4) -0.0009(3)
Cl2 0.0542(5) 0.0362(4) 0.0524(5) -0.0009(3) 0.0405(4) 0.0066(3)
Cl3 0.0526(5) 0.0413(4) 0.0526(5) 0.0006(3) 0.0395(4) -0.0094(3)
Cl4 0.0633(5) 0.0367(4) 0.0474(5) -0.0043(3) 0.0428(4) 0.0003(3)
Cl5 0.0538(7) 0.1211(12) 0.0709(7) -0.0094(7) 0.0314(6) 0.0301(7)
Cl6 0.0489(6) 0.0705(7) 0.0694(7) -0.0120(5) 0.0189(6) 0.0011(5)
O1 0.0310(10) 0.0319(10) 0.0318(10) 0.0004(8) 0.0217(9) -0.0016(8)
O2 0.0332(11) 0.0324(10) 0.0301(10) -0.0012(8) 0.0224(9) -0.0052(8)
O3 0.0348(11) 0.0308(10) 0.0338(11) 0.0001(8) 0.0246(10) 0.0046(8)
O4 0.0328(10) 0.0311(10) 0.0348(11) -0.0004(8) 0.0239(9) 0.0006(8)
N1 0.0364(13) 0.0301(13) 0.0410(13) 0.0003(10) 0.0289(12) -0.0008(10)
N2 0.0298(13) 0.0427(15) 0.0384(14) 0.0060(11) 0.0195(12) -0.0074(11)
N3 0.0270(12) 0.0369(13) 0.0338(13) 0.0007(10) 0.0191(11) -0.0052(10)
N4 0.0287(13) 0.0595(18) 0.0320(13) 0.0108(12) 0.0150(12) -0.0062(12)
N5 0.0303(13) 0.0325(12) 0.0319(12) -0.0007(10) 0.0217(11) -0.0020(10)
N6 0.0409(14) 0.0323(13) 0.0372(13) -0.0002(10) 0.0298(12) -0.0019(10)
N7 0.0361(13) 0.0352(13) 0.0318(12) 0.0073(10) 0.0213(11) -0.0036(10)
N8 0.0370(13) 0.0292(12) 0.0317(12) 0.0031(9) 0.0248(11) -0.0037(10)
N9 0.0376(15) 0.0450(15) 0.0407(14) 0.0040(12) 0.0244(13) -0.0108(12)
N10 0.0440(15) 0.0295(12) 0.0359(13) 0.0011(10) 0.0281(13) 0.0019(10)
N11 0.0371(13) 0.0339(13) 0.0408(14) -0.0012(10) 0.0297(12) -0.0016(10)
N12 0.0372(13) 0.0355(13) 0.0337(13) -0.0065(10) 0.0244(12) -0.0002(10)
N13 0.0338(13) 0.0314(12) 0.0344(13) -0.0046(10) 0.0236(11) 0.0021(10)
N14 0.0395(15) 0.0454(15) 0.0451(15) -0.0038(12) 0.0282(14) 0.0082(12)
N15 0.0437(15) 0.0288(12) 0.0397(14) -0.0042(10) 0.0308(13) -0.0018(10)
N16 0.0400(14) 0.0326(13) 0.0464(15) 0.0015(10) 0.0330(13) 0.0019(10)
N17 0.0382(14) 0.0391(14) 0.0412(14) -0.0031(11) 0.0270(13) 0.0012(11)
N18 0.0330(13) 0.0374(13) 0.0331(13) -0.0031(10) 0.0217(12) -0.0031(10)
N19 0.0320(15) 0.073(2) 0.0310(14) -0.0122(13) 0.0144(12) -0.0012(14)
N20 0.0357(13) 0.0314(12) 0.0338(13) 0.0008(10) 0.0235(12) -0.0028(10)
C1 0.0438(17) 0.0352(15) 0.0451(17) -0.0002(13) 0.0334(16) -0.0060(13)
C2 0.0443(19) 0.048(2) 0.062(2) -0.0012(16) 0.0370(19) -0.0133(15)
C3 0.0398(19) 0.075(3) 0.051(2) -0.0057(19) 0.0261(18) -0.0218(19)
C4 0.0402(19) 0.063(2) 0.046(2) 0.0071(16) 0.0277(18) -0.0058(15)
C5 0.0326(15) 0.0388(15) 0.0343(15) -0.0010(11) 0.0238(14) -0.0038(12)
C6 0.0318(15) 0.0384(16) 0.0314(14) -0.0019(11) 0.0211(13) -0.0042(12)
C7 0.0363(16) 0.0342(15) 0.0339(15) 0.0029(11) 0.0243(14) -0.0010(12)
C8 0.0302(14) 0.0353(15) 0.0330(14) 0.0005(11) 0.0212(13) -0.0007(11)
C9 0.0382(16) 0.0410(17) 0.0376(16) 0.0075(13) 0.0268(15) -0.0004(13)
C10 0.0431(17) 0.0351(16) 0.0425(17) 0.0011(13) 0.0300(15) -0.0042(13)
C11 0.0419(17) 0.0371(16) 0.0402(17) -0.0013(13) 0.0269(15) -0.0093(13)
C12 0.0313(15) 0.0400(16) 0.0360(15) 0.0012(12) 0.0223(13) -0.0049(12)
C13 0.0468(18) 0.0324(15) 0.0444(17) 0.0038(12) 0.0340(16) -0.0044(13)
C14 0.047(2) 0.052(2) 0.0461(19) 0.0168(16) 0.0288(17) 0.0040(16)
C15 0.046(2) 0.058(2) 0.052(2) 0.0206(18) 0.0232(18) -0.0045(17)
C16 0.0390(19) 0.067(2) 0.0424(19) 0.0170(17) 0.0198(17) -0.0084(16)
C17 0.0421(17) 0.0368(15) 0.0341(15) 0.0047(12) 0.0262(15) -0.0048(13)
C18 0.0366(15) 0.0292(14) 0.0322(14) -0.0011(11) 0.0231(13) -0.0036(11)
C19 0.0354(15) 0.0326(14) 0.0399(16) 0.0032(12) 0.0265(14) -0.0027(12)
C20 0.0438(16) 0.0304(14) 0.0369(15) 0.0014(11) 0.0308(14) -0.0003(12)
C21 0.0475(19) 0.0383(16) 0.0475(18) 0.0085(14) 0.0340(17) -0.0016(14)
C22 0.062(2) 0.0395(17) 0.049(2) 0.0090(14) 0.0405(19) -0.0019(15)
C23 0.064(2) 0.0421(18) 0.0416(18) 0.0065(14) 0.0363(18) 0.0010(16)
C24 0.0483(19) 0.0400(17) 0.0387(16) 0.0046(13) 0.0283(16) -0.0015(14)
C25 0.0441(17) 0.0371(16) 0.0444(17) -0.0064(13) 0.0335(16) -0.0019(13)
C26 0.048(2) 0.0453(18) 0.0500(19) -0.0127(15) 0.0349(18) -0.0055(15)
C27 0.0372(17) 0.058(2) 0.0476(19) -0.0122(16) 0.0239(16) -0.0002(16)
C28 0.0382(18) 0.0535(19) 0.0404(18) -0.0081(15) 0.0237(16) 0.0006(15)
C29 0.0375(16) 0.0353(14) 0.0347(15) -0.0033(12) 0.0265(14) -0.0008(12)
C30 0.0340(15) 0.0312(14) 0.0335(15) 0.0001(11) 0.0253(13) 0.0011(11)
C31 0.0393(16) 0.0333(15) 0.0403(16) -0.0033(12) 0.0297(15) -0.0003(12)
C32 0.0431(17) 0.0326(14) 0.0443(17) -0.0029(12) 0.0343(15) -0.0006(12)
C33 0.051(2) 0.0403(17) 0.0493(19) -0.0067(14) 0.0378(18) 0.0000(14)
C34 0.058(2) 0.0440(19) 0.058(2) -0.0160(16) 0.045(2) -0.0049(16)
C35 0.061(2) 0.0449(19) 0.049(2) -0.0106(15) 0.0411(19) -0.0027(16)
C36 0.0481(19) 0.0356(16) 0.0456(18) -0.0060(13) 0.0347(17) -0.0010(13)
C37 0.052(2) 0.0376(16) 0.059(2) 0.0036(15) 0.0423(19) 0.0080(15)
C38 0.043(2) 0.053(2) 0.068(2) 0.0026(17) 0.039(2) 0.0118(16)
C39 0.0357(18) 0.066(2) 0.060(2) 0.0124(19) 0.0272(18) 0.0167(17)
C40 0.0393(18) 0.054(2) 0.0463(19) 0.0056(15) 0.0275(17) 0.0080(15)
C41 0.0362(17) 0.0348(16) 0.0413(17) 0.0058(12) 0.0269(15) 0.0049(11)
C42 0.0303(14) 0.0388(15) 0.0352(15) -0.0012(12) 0.0223(13) -0.0030(12)
C43 0.0343(15) 0.0442(17) 0.0300(14) -0.0038(12) 0.0216(13) -0.0028(12)
C44 0.0368(16) 0.0355(15) 0.0326(14) -0.0013(11) 0.0240(13) -0.0041(12)
C45 0.051(2) 0.0443(18) 0.0441(18) -0.0070(14) 0.0356(17) -0.0038(15)
C46 0.053(2) 0.0393(17) 0.0420(17) -0.0026(14) 0.0340(17) 0.0014(15)
C47 0.050(2) 0.0400(17) 0.0476(19) 0.0022(14) 0.0320(17) 0.0072(15)
C48 0.0391(17) 0.0452(18) 0.0419(17) 0.0013(14) 0.0283(15) 0.0048(13)

loop_
_atom_type_symbol
_atom_type_description
_atom_type_scat_dispersion_real
_atom_type_scat_dispersion_imag
_atom_type_scat_source
C C 0.0033 0.0016 'International Tables Vol C Tables 4.2.6.8 and 6.1.1.4'
H H 0.0000 0.0000 'International Tables Vol C Tables 4.2.6.8 and 6.1.1.4'
Cl Cl 0.1484 0.1585 'International Tables Vol C Tables 4.2.6.8 and 6.1.1.4'
Fe Fe 0.3463 0.8444 'International Tables Vol C Tables 4.2.6.8 and 6.1.1.4'
N N 0.0061 0.0033 'International Tables Vol C Tables 4.2.6.8 and 6.1.1.4'
O O 0.0106 0.0060 'International Tables Vol C Tables 4.2.6.8 and 6.1.1.4'

loop_
_geom_angle_atom_site_label_1
_geom_angle_atom_site_label_2
_geom_angle_atom_site_label_3
_geom_angle
N1 Fe1 N11 174.47(10)
N1 Fe1 O1 74.73(9)
N11 Fe1 O1 102.01(9)
N1 Fe1 O3 100.47(9)
N11 Fe1 O3 74.37(10)
O1 Fe1 O3 78.82(8)
N1 Fe1 Cl1 93.56(8)
N11 Fe1 Cl1 88.54(8)
O1 Fe1 Cl1 162.44(6)
O3 Fe1 Cl1 90.79(6)
N1 Fe1 Cl2 89.86(8)
N11 Fe1 Cl2 94.52(8)
O1 Fe1 Cl2 87.81(6)
O3 Fe1 Cl2 160.20(6)
Cl1 Fe1 Cl2 105.51(4)
N18 Fe2 N3 169.46(14)
N18 Fe2 O4 75.60(10)
N3 Fe2 O4 112.02(11)
N18 Fe2 O1 111.43(10)
N3 Fe2 O1 75.51(10)
O4 Fe2 O1 97.75(10)
N18 Fe2 N5 97.99(11)
N3 Fe2 N5 74.77(11)
O4 Fe2 N5 93.45(9)
O1 Fe2 N5 150.28(9)
N18 Fe2 N20 74.93(11)
N3 Fe2 N20 97.17(11)
O4 Fe2 N20 150.53(10)
O1 Fe2 N20 93.27(9)
N5 Fe2 N20 90.26(11)
N16 Fe3 N6 174.77(10)
N16 Fe3 O4 74.86(9)
N6 Fe3 O4 101.53(9)
N16 Fe3 O2 100.70(10)
N6 Fe3 O2 74.67(9)
O4 Fe3 O2 78.03(8)
N16 Fe3 Cl4 93.91(8)
N6 Fe3 Cl4 88.61(8)
O4 Fe3 Cl4 161.84(6)
O2 Fe3 Cl4 90.41(6)
N16 Fe3 Cl3 89.73(8)
N6 Fe3 Cl3 93.94(8)
O4 Fe3 Cl3 87.77(6)
O2 Fe3 Cl3 159.38(6)
Cl4 Fe3 Cl3 106.72(4)
N8 Fe4 N13 164.50(13)
N8 Fe4 O3 115.16(10)
N13 Fe4 O3 75.43(10)
N8 Fe4 O2 75.40(9)
N13 Fe4 O2 115.61(10)
O3 Fe4 O2 97.99(11)
N8 Fe4 N10 74.37(11)
N13 Fe4 N10 94.61(11)
O3 Fe4 N10 92.18(10)
O2 Fe4 N10 149.63(10)
N8 Fe4 N15 95.48(11)
N13 Fe4 N15 74.01(11)
O3 Fe4 N15 149.24(10)
O2 Fe4 N15 92.06(10)
N10 Fe4 N15 93.63(12)
C6 O1 Fe2 113.61(19)
C6 O1 Fe1 113.99(18)
Fe2 O1 Fe1 131.27(11)
C18 O2 Fe4 113.26(18)
C18 O2 Fe3 113.45(18)
Fe4 O2 Fe3 131.03(11)
C30 O3 Fe4 113.90(18)
C30 O3 Fe1 113.15(18)
Fe4 O3 Fe1 130.59(12)
C42 O4 Fe2 113.21(19)
C42 O4 Fe3 114.41(19)
Fe2 O4 Fe3 131.47(11)
C5 N1 C1 117.7(3)
C5 N1 Fe1 115.9(2)
C1 N1 Fe1 125.6(2)
C6 N2 N3 107.4(3)
C7 N3 N2 117.7(3)
C7 N3 Fe2 123.1(2)
N2 N3 Fe2 119.2(2)
C7 N4 H4A 120.0
C7 N4 H4B 120.0
H4A N4 H4B 120.0
C12 N5 C8 119.0(3)
C12 N5 Fe2 125.1(2)
C8 N5 Fe2 115.8(2)
C13 N6 C17 119.2(3)
C13 N6 Fe3 124.6(2)
C17 N6 Fe3 114.5(2)
C18 N7 N8 106.5(3)
C19 N8 N7 116.1(3)
C19 N8 Fe4 123.7(2)
N7 N8 Fe4 119.90(19)
C19 N9 H9A 120.0
C19 N9 H9B 120.0
H9A N9 H9B 120.0
C24 N10 C20 118.2(3)
C24 N10 Fe4 125.5(2)
C20 N10 Fe4 116.2(2)
C29 N11 C25 117.9(3)
C29 N11 Fe1 114.7(2)
C25 N11 Fe1 125.4(2)
C30 N12 N13 107.0(3)
C31 N13 N12 116.7(3)
C31 N13 Fe4 123.8(2)
N12 N13 Fe4 119.32(19)
C31 N14 H14A 120.0
C31 N14 H14B 120.0
H14A N14 H14B 120.0
C36 N15 C32 119.3(3)
C36 N15 Fe4 124.2(2)
C32 N15 Fe4 116.3(2)
C41 N16 C37 117.5(3)
C41 N16 Fe3 116.9(2)
C37 N16 Fe3 125.3(3)
C42 N17 N18 107.1(3)
C43 N18 N17 116.6(3)
C43 N18 Fe2 123.5(2)
N17 N18 Fe2 119.9(2)
C43 N19 H19A 120.0
C43 N19 H19B 120.0
H19A N19 H19B 120.0
C48 N20 C44 118.8(3)
C48 N20 Fe2 126.0(2)
C44 N20 Fe2 115.2(2)
N1 C1 C2 122.3(3)
N1 C1 H1 118.8
C2 C1 H1 118.8
C1 C2 C3 119.1(3)
C1 C2 H2 120.5
C3 C2 H2 120.5
C2 C3 C4 120.0(4)
C2 C3 H3 120.0
C4 C3 H3 120.0
C3 C4 C5 117.2(4)
C3 C4 H4 121.4
C5 C4 H4 121.4
N1 C5 C4 123.7(3)
N1 C5 C6 114.8(3)
C4 C5 C6 121.5(3)
N2 C6 O1 124.3(3)
N2 C6 C5 117.7(3)
O1 C6 C5 118.0(3)
N3 C7 N4 125.0(3)
N3 C7 C8 112.9(3)
N4 C7 C8 122.1(3)
N5 C8 C9 122.3(3)
N5 C8 C7 113.4(3)
C9 C8 C7 124.3(3)
C8 C9 C10 118.9(3)
C8 C9 H9 120.5
C10 C9 H9 120.5
C11 C10 C9 119.0(3)
C11 C10 H10 120.5
C9 C10 H10 120.5
C10 C11 C12 118.6(3)
C10 C11 H11 120.7
C12 C11 H11 120.7
N5 C12 C11 122.0(3)
N5 C12 H12 119.0
C11 C12 H12 119.0
N6 C13 C14 121.7(3)
N6 C13 H13 119.1
C14 C13 H13 119.1
C15 C14 C13 119.3(3)
C15 C14 H14 120.3
C13 C14 H14 120.3
C14 C15 C16 118.8(4)
C14 C15 H15 120.6
C16 C15 H15 120.6
C15 C16 C17 118.6(4)
C15 C16 H16 120.7
C17 C16 H16 120.7
N6 C17 C16 122.3(3)
N6 C17 C18 116.1(3)
C16 C17 C18 121.6(3)
N7 C18 O2 124.9(3)
N7 C18 C17 117.8(3)
O2 C18 C17 117.4(3)
N9 C19 N8 124.8(3)
N9 C19 C20 123.8(3)
N8 C19 C20 111.3(3)
N10 C20 C21 123.7(3)
N10 C20 C19 113.8(3)
C21 C20 C19 122.5(3)
C20 C21 C22 116.5(3)
C20 C21 H21 121.8
C22 C21 H21 121.8
C23 C22 C21 120.5(3)
C23 C22 H22 119.8
C21 C22 H22 119.8
C22 C23 C24 118.6(3)
C22 C23 H23 120.7
C24 C23 H23 120.7
N10 C24 C23 122.5(4)
N10 C24 H24 118.7
C23 C24 H24 118.7
N11 C25 C26 122.9(3)
N11 C25 H25 118.6
C26 C25 H25 118.6
C27 C26 C25 119.0(3)
C27 C26 H26 120.5
C25 C26 H26 120.5
C26 C27 C28 119.5(4)
C26 C27 H27 120.3
C28 C27 H27 120.3
C27 C28 C29 118.0(3)
C27 C28 H28 121.0
C29 C28 H28 121.0
N11 C29 C28 122.8(3)
N11 C29 C30 115.7(3)
C28 C29 C30 121.5(3)
N12 C30 O3 124.2(3)
N12 C30 C29 117.9(3)
O3 C30 C29 117.9(3)
N14 C31 N13 124.7(3)
N14 C31 C32 123.4(3)
N13 C31 C32 111.9(3)
N15 C32 C33 122.9(3)
N15 C32 C31 113.7(3)
C33 C32 C31 123.4(3)
C32 C33 C34 117.3(4)
C32 C33 H33 121.4
C34 C33 H33 121.4
C35 C34 C33 119.6(3)
C35 C34 H34 120.2
C33 C34 H34 120.2
C34 C35 C36 119.2(4)
C34 C35 H35 120.4
C36 C35 H35 120.4
N15 C36 C35 121.6(4)
N15 C36 H36 119.2
C35 C36 H36 119.2
N16 C37 C38 122.5(4)
N16 C37 H37 118.7
C38 C37 H37 118.7
C37 C38 C39 119.5(4)
C37 C38 H38 120.3
C39 C38 H38 120.3
C38 C39 C40 118.4(4)
C38 C39 H39 120.8
C40 C39 H39 120.8
C41 C40 C39 118.6(4)
C41 C40 H40 120.7
C39 C40 H40 120.7
N16 C41 C40 123.4(3)
N16 C41 C42 114.5(3)
C40 C41 C42 122.1(3)
O4 C42 N17 124.2(3)
O4 C42 C41 117.9(3)
N17 C42 C41 117.9(3)
N18 C43 N19 125.4(3)
N18 C43 C44 112.6(3)
N19 C43 C44 122.0(3)
N20 C44 C45 120.8(3)
N20 C44 C43 113.7(3)
C45 C44 C43 125.5(3)
C44 C45 C46 119.7(3)
C44 C45 H45 120.2
C46 C45 H45 120.2
C47 C46 C45 118.4(3)
C47 C46 H46 120.8
C45 C46 H46 120.8
C48 C47 C46 118.8(4)
C48 C47 H47 120.6
C46 C47 H47 120.6
N20 C48 C47 123.6(4)
N20 C48 H48 118.2
C47 C48 H48 118.2

loop_
_geom_bond_atom_site_label_1
_geom_bond_atom_site_label_2
_geom_bond_distance
Fe1 N1 2.180(3)
Fe1 N11 2.193(3)
Fe1 O1 2.222(2)
Fe1 O3 2.225(2)
Fe1 Cl1 2.3895(10)
Fe1 Cl2 2.4265(10)
Fe2 N18 2.006(3)
Fe2 N3 2.007(3)
Fe2 O4 2.021(2)
Fe2 O1 2.022(2)
Fe2 N5 2.157(3)
Fe2 N20 2.162(3)
Fe3 N16 2.174(3)
Fe3 N6 2.182(3)
Fe3 O4 2.209(2)
Fe3 O2 2.237(2)
Fe3 Cl4 2.3823(10)
Fe3 Cl3 2.4304(10)
Fe4 N8 2.010(3)
Fe4 N13 2.011(3)
Fe4 O3 2.018(2)
Fe4 O2 2.021(2)
Fe4 N10 2.172(3)
Fe4 N15 2.176(3)
O1 C6 1.314(4)
O2 C18 1.311(4)
O3 C30 1.314(4)
O4 C42 1.311(4)
N1 C5 1.349(4)
N1 C1 1.356(4)
N2 C6 1.294(4)
N2 N3 1.404(4)
N3 C7 1.305(4)
N4 C7 1.325(4)
N4 H4A 0.8800
N4 H4B 0.8800
N5 C12 1.341(4)
N5 C8 1.344(4)
N6 C13 1.332(4)
N6 C17 1.357(4)
N7 C18 1.306(4)
N7 N8 1.393(3)
N8 C19 1.347(4)
N9 C19 1.302(4)
N9 H9A 0.8800
N9 H9B 0.8800
N10 C24 1.336(5)
N10 C20 1.357(5)
N11 C29 1.337(4)
N11 C25 1.343(4)
N12 C30 1.302(4)
N12 N13 1.406(4)
N13 C31 1.326(4)
N14 C31 1.316(5)
N14 H14A 0.8800
N14 H14B 0.8800
N15 C36 1.336(5)
N15 C32 1.341(5)
N16 C41 1.336(5)
N16 C37 1.355(4)
N17 C42 1.314(4)
N17 N18 1.382(4)
N18 C43 1.312(4)
N19 C43 1.314(4)
N19 H19A 0.8800
N19 H19B 0.8800
N20 C48 1.324(4)
N20 C44 1.361(4)
C1 C2 1.377(5)
C1 H1 0.9500
C2 C3 1.387(6)
C2 H2 0.9500
C3 C4 1.387(5)
C3 H3 0.9500
C4 C5 1.393(5)
C4 H4 0.9500
C5 C6 1.488(4)
C7 C8 1.488(4)
C8 C9 1.377(4)
C9 C10 1.404(5)
C9 H9 0.9500
C10 C11 1.376(5)
C10 H10 0.9500
C11 C12 1.404(5)
C11 H11 0.9500
C12 H12 0.9500
C13 C14 1.406(5)
C13 H13 0.9500
C14 C15 1.393(6)
C14 H14 0.9500
C15 C16 1.394(5)
C15 H15 0.9500
C16 C17 1.397(5)
C16 H16 0.9500
C17 C18 1.479(4)
C19 C20 1.490(4)
C20 C21 1.398(4)
C21 C22 1.404(5)
C21 H21 0.9500
C22 C23 1.381(6)
C22 H22 0.9500
C23 C24 1.397(5)
C23 H23 0.9500
C24 H24 0.9500
C25 C26 1.383(5)
C25 H25 0.9500
C26 C27 1.377(5)
C26 H26 0.9500
C27 C28 1.383(5)
C27 H27 0.9500
C28 C29 1.405(5)
C28 H28 0.9500
C29 C30 1.475(4)
C31 C32 1.486(5)
C32 C33 1.389(4)
C33 C34 1.405(5)
C33 H33 0.9500
C34 C35 1.376(6)
C34 H34 0.9500
C35 C36 1.392(5)
C35 H35 0.9500
C36 H36 0.9500
C37 C38 1.368(6)
C37 H37 0.9500
C38 C39 1.387(7)
C38 H38 0.9500
C39 C40 1.391(6)
C39 H39 0.9500
C40 C41 1.376(5)
C40 H40 0.9500
C41 C42 1.494(4)
C43 C44 1.486(5)
C44 C45 1.381(5)
C45 C46 1.401(5)
C45 H45 0.9500
C46 C47 1.378(5)
C46 H46 0.9500
C47 C48 1.376(5)
C47 H47 0.9500
C48 H48 0.9500

loop_
_geom_torsion_atom_site_label_1
_geom_torsion_atom_site_label_2
_geom_torsion_atom_site_label_3
_geom_torsion_atom_site_label_4
_geom_torsion
N18 Fe2 O1 C6 172.5(2)
N3 Fe2 O1 C6 0.8(2)
O4 Fe2 O1 C6 -110.0(2)
N5 Fe2 O1 C6 1.1(3)
N20 Fe2 O1 C6 97.4(2)
N18 Fe2 O1 Fe1 5.61(18)
N3 Fe2 O1 Fe1 -166.04(16)
O4 Fe2 O1 Fe1 83.12(14)
N5 Fe2 O1 Fe1 -165.74(14)
N20 Fe2 O1 Fe1 -69.48(15)
N1 Fe1 O1 C6 13.7(2)
N11 Fe1 O1 C6 -170.9(2)
O3 Fe1 O1 C6 117.9(2)
Cl1 Fe1 O1 C6 63.2(3)
Cl2 Fe1 O1 C6 -76.8(2)
N1 Fe1 O1 Fe2 -179.47(16)
N11 Fe1 O1 Fe2 -4.07(16)
O3 Fe1 O1 Fe2 -75.23(14)
Cl1 Fe1 O1 Fe2 -129.93(17)
Cl2 Fe1 O1 Fe2 90.08(13)
N8 Fe4 O2 C18 -1.4(2)
N13 Fe4 O2 C18 166.9(2)
O3 Fe4 O2 C18 -115.5(2)
N10 Fe4 O2 C18 -7.1(3)
N15 Fe4 O2 C18 93.7(2)
N8 Fe4 O2 Fe3 -162.93(16)
N13 Fe4 O2 Fe3 5.42(18)
O3 Fe4 O2 Fe3 83.05(14)
N10 Fe4 O2 Fe3 -168.55(14)
N15 Fe4 O2 Fe3 -67.81(15)
N16 Fe3 O2 C18 -165.5(2)
N6 Fe3 O2 C18 17.0(2)
O4 Fe3 O2 C18 122.7(2)
Cl4 Fe3 O2 C18 -71.4(2)
Cl3 Fe3 O2 C18 75.3(3)
N16 Fe3 O2 Fe4 -3.99(16)
N6 Fe3 O2 Fe4 178.51(16)
O4 Fe3 O2 Fe4 -75.82(14)
Cl4 Fe3 O2 Fe4 90.07(13)
Cl3 Fe3 O2 Fe4 -123.25(17)
N8 Fe4 O3 C30 165.10(19)
N13 Fe4 O3 C30 -2.8(2)
O2 Fe4 O3 C30 -117.3(2)
N10 Fe4 O3 C30 91.4(2)
N15 Fe4 O3 C30 -9.5(3)
N8 Fe4 O3 Fe1 4.02(17)
N13 Fe4 O3 Fe1 -163.93(16)
O2 Fe4 O3 Fe1 81.58(14)
N10 Fe4 O3 Fe1 -69.73(15)
N15 Fe4 O3 Fe1 -170.55(14)
N1 Fe1 O3 C30 -164.68(19)
N11 Fe1 O3 C30 17.36(19)
O1 Fe1 O3 C30 123.3(2)
Cl1 Fe1 O3 C30 -70.91(19)
Cl2 Fe1 O3 C30 74.9(3)
N1 Fe1 O3 Fe4 -3.48(16)
N11 Fe1 O3 Fe4 178.55(16)
O1 Fe1 O3 Fe4 -75.46(14)
Cl1 Fe1 O3 Fe4 90.29(13)
Cl2 Fe1 O3 Fe4 -123.86(17)
N18 Fe2 O4 C42 1.3(2)
N3 Fe2 O4 C42 173.6(2)
O1 Fe2 O4 C42 -108.9(2)
N5 Fe2 O4 C42 98.7(2)
N20 Fe2 O4 C42 2.0(3)
N18 Fe2 O4 Fe3 -166.95(16)
N3 Fe2 O4 Fe3 5.38(17)
O1 Fe2 O4 Fe3 82.83(14)
N5 Fe2 O4 Fe3 -69.57(15)
N20 Fe2 O4 Fe3 -166.21(14)
N16 Fe3 O4 C42 10.7(2)
N6 Fe3 O4 C42 -173.1(2)
O2 Fe3 O4 C42 115.5(2)
Cl4 Fe3 O4 C42 64.0(3)
Cl3 Fe3 O4 C42 -79.6(2)
N16 Fe3 O4 Fe2 178.88(16)
N6 Fe3 O4 Fe2 -5.01(16)
O2 Fe3 O4 Fe2 -76.40(14)
Cl4 Fe3 O4 Fe2 -127.87(17)
Cl3 Fe3 O4 Fe2 88.55(13)
O1 Fe1 N1 C5 -13.0(2)
O3 Fe1 N1 C5 -88.2(2)
Cl1 Fe1 N1 C5 -179.7(2)
Cl2 Fe1 N1 C5 74.8(2)
O1 Fe1 N1 C1 177.4(3)
O3 Fe1 N1 C1 102.2(3)
Cl1 Fe1 N1 C1 10.7(3)
Cl2 Fe1 N1 C1 -94.8(3)
C6 N2 N3 C7 -179.5(3)
C6 N2 N3 Fe2 -0.7(4)
N18 Fe2 N3 C7 46.3(6)
O4 Fe2 N3 C7 -88.7(3)
O1 Fe2 N3 C7 178.6(3)
N5 Fe2 N3 C7 -1.2(3)
N20 Fe2 N3 C7 87.1(3)
N18 Fe2 N3 N2 -132.4(5)
O4 Fe2 N3 N2 92.6(2)
O1 Fe2 N3 N2 -0.1(2)
N5 Fe2 N3 N2 -179.9(3)
N20 Fe2 N3 N2 -91.6(2)
N18 Fe2 N5 C12 10.2(3)
N3 Fe2 N5 C12 -177.7(3)
O4 Fe2 N5 C12 -65.8(3)
O1 Fe2 N5 C12 -178.0(2)
N20 Fe2 N5 C12 85.0(3)
N18 Fe2 N5 C8 -172.8(2)
N3 Fe2 N5 C8 -0.6(2)
O4 Fe2 N5 C8 111.3(2)
O1 Fe2 N5 C8 -0.9(3)
N20 Fe2 N5 C8 -98.0(2)
O4 Fe3 N6 C13 105.4(3)
O2 Fe3 N6 C13 179.4(3)
Cl4 Fe3 N6 C13 -89.8(3)
Cl3 Fe3 N6 C13 16.8(3)
O4 Fe3 N6 C17 -89.7(2)
O2 Fe3 N6 C17 -15.7(2)
Cl4 Fe3 N6 C17 75.2(2)
Cl3 Fe3 N6 C17 -178.2(2)
C18 N7 N8 C19 -178.0(3)
C18 N7 N8 Fe4 -4.0(3)
N13 Fe4 N8 C19 39.6(5)
O3 Fe4 N8 C19 -91.3(3)
O2 Fe4 N8 C19 176.6(3)
N10 Fe4 N8 C19 -6.3(2)
N15 Fe4 N8 C19 85.9(3)
N13 Fe4 N8 N7 -133.9(3)
O3 Fe4 N8 N7 95.2(2)
O2 Fe4 N8 N7 3.1(2)
N10 Fe4 N8 N7 -179.8(2)
N15 Fe4 N8 N7 -87.6(2)
N8 Fe4 N10 C24 -174.3(3)
N13 Fe4 N10 C24 16.8(3)
O3 Fe4 N10 C24 -58.8(3)
O2 Fe4 N10 C24 -168.6(2)
N15 Fe4 N10 C24 91.0(3)
N8 Fe4 N10 C20 1.9(2)
N13 Fe4 N10 C20 -167.1(2)
O3 Fe4 N10 C20 117.4(2)
O2 Fe4 N10 C20 7.5(3)
N15 Fe4 N10 C20 -92.8(2)
O1 Fe1 N11 C29 -91.5(2)
O3 Fe1 N11 C29 -16.9(2)
Cl1 Fe1 N11 C29 74.3(2)
Cl2 Fe1 N11 C29 179.8(2)
O1 Fe1 N11 C25 104.7(3)
O3 Fe1 N11 C25 179.3(3)
Cl1 Fe1 N11 C25 -89.5(3)
Cl2 Fe1 N11 C25 16.0(3)
C30 N12 N13 C31 -179.4(3)
C30 N12 N13 Fe4 -4.3(3)
N8 Fe4 N13 C31 43.8(5)
O3 Fe4 N13 C31 178.7(3)
O2 Fe4 N13 C31 -89.3(3)
N10 Fe4 N13 C31 87.7(3)
N15 Fe4 N13 C31 -4.8(3)
N8 Fe4 N13 N12 -130.9(3)
O3 Fe4 N13 N12 4.1(2)
O2 Fe4 N13 N12 96.1(2)
N10 Fe4 N13 N12 -87.0(2)
N15 Fe4 N13 N12 -179.5(2)
N8 Fe4 N15 C36 18.1(3)
N13 Fe4 N15 C36 -173.5(3)
O3 Fe4 N15 C36 -166.9(2)
O2 Fe4 N15 C36 -57.5(3)
N10 Fe4 N15 C36 92.7(3)
N8 Fe4 N15 C32 -167.2(2)
N13 Fe4 N15 C32 1.2(2)
O3 Fe4 N15 C32 7.9(3)
O2 Fe4 N15 C32 117.3(2)
N10 Fe4 N15 C32 -92.5(2)
O4 Fe3 N16 C41 -8.8(2)
O2 Fe3 N16 C41 -83.1(2)
Cl4 Fe3 N16 C41 -174.3(2)
Cl3 Fe3 N16 C41 79.0(2)
O4 Fe3 N16 C37 178.0(3)
O2 Fe3 N16 C37 103.6(3)
Cl4 Fe3 N16 C37 12.5(3)
Cl3 Fe3 N16 C37 -94.3(3)
C42 N17 N18 C43 -179.5(3)
C42 N17 N18 Fe2 -1.2(3)
N3 Fe2 N18 C43 40.7(6)
O4 Fe2 N18 C43 178.1(3)
O1 Fe2 N18 C43 -89.1(3)
N5 Fe2 N18 C43 86.6(3)
N20 Fe2 N18 C43 -1.5(3)
N3 Fe2 N18 N17 -137.4(5)
O4 Fe2 N18 N17 0.0(2)
O1 Fe2 N18 N17 92.8(2)
N5 Fe2 N18 N17 -91.5(2)
N20 Fe2 N18 N17 -179.6(3)
N18 Fe2 N20 C48 -177.4(3)
N3 Fe2 N20 C48 9.7(3)
O4 Fe2 N20 C48 -178.1(2)
O1 Fe2 N20 C48 -66.1(3)
N5 Fe2 N20 C48 84.4(3)
N18 Fe2 N20 C44 -0.6(2)
N3 Fe2 N20 C44 -173.5(2)
O4 Fe2 N20 C44 -1.4(3)
O1 Fe2 N20 C44 110.7(2)
N5 Fe2 N20 C44 -98.8(2)
C5 N1 C1 C2 0.3(5)
Fe1 N1 C1 C2 169.8(3)
N1 C1 C2 C3 1.3(6)
C1 C2 C3 C4 -2.6(7)
C2 C3 C4 C5 2.3(7)
C1 N1 C5 C4 -0.7(5)
Fe1 N1 C5 C4 -171.1(3)
C1 N1 C5 C6 -178.8(3)
Fe1 N1 C5 C6 10.7(3)
C3 C4 C5 N1 -0.6(6)
C3 C4 C5 C6 177.4(4)
N3 N2 C6 O1 1.6(5)
N3 N2 C6 C5 -178.0(3)
Fe2 O1 C6 N2 -1.7(4)
Fe1 O1 C6 N2 167.5(3)
Fe2 O1 C6 C5 177.8(2)
Fe1 O1 C6 C5 -12.9(3)
N1 C5 C6 N2 -178.7(3)
C4 C5 C6 N2 3.2(5)
N1 C5 C6 O1 1.7(4)
C4 C5 C6 O1 -176.4(3)
N2 N3 C7 N4 1.7(5)
Fe2 N3 C7 N4 -177.0(3)
N2 N3 C7 C8 -178.7(3)
Fe2 N3 C7 C8 2.6(4)
C12 N5 C8 C9 -0.1(5)
Fe2 N5 C8 C9 -177.4(3)
C12 N5 C8 C7 179.3(3)
Fe2 N5 C8 C7 2.0(3)
N3 C7 C8 N5 -2.9(4)
N4 C7 C8 N5 176.7(3)
N3 C7 C8 C9 176.5(3)
N4 C7 C8 C9 -3.9(5)
N5 C8 C9 C10 -0.7(5)
C7 C8 C9 C10 180.0(3)
C8 C9 C10 C11 -0.2(5)
C9 C10 C11 C12 1.8(5)
C8 N5 C12 C11 1.9(5)
Fe2 N5 C12 C11 178.8(2)
C10 C11 C12 N5 -2.7(5)
C17 N6 C13 C14 -0.2(5)
Fe3 N6 C13 C14 164.1(3)
N6 C13 C14 C15 2.5(6)
C13 C14 C15 C16 -2.9(7)
C14 C15 C16 C17 1.1(8)
C13 N6 C17 C16 -1.7(5)
Fe3 N6 C17 C16 -167.5(3)
C13 N6 C17 C18 178.7(3)
Fe3 N6 C17 C18 12.9(4)
C15 C16 C17 N6 1.2(7)
C15 C16 C17 C18 -179.2(4)
N8 N7 C18 O2 2.7(4)
N8 N7 C18 C17 -176.6(3)
Fe4 O2 C18 N7 -0.4(4)
Fe3 O2 C18 N7 164.5(3)
Fe4 O2 C18 C17 179.0(2)
Fe3 O2 C18 C17 -16.2(3)
N6 C17 C18 N7 -178.0(3)
C16 C17 C18 N7 2.4(5)
N6 C17 C18 O2 2.6(4)
C16 C17 C18 O2 -177.0(4)
N7 N8 C19 N9 1.2(5)
Fe4 N8 C19 N9 -172.5(3)
N7 N8 C19 C20 -177.2(2)
Fe4 N8 C19 C20 9.0(4)
C24 N10 C20 C21 -0.6(5)
Fe4 N10 C20 C21 -177.0(3)
C24 N10 C20 C19 178.4(3)
Fe4 N10 C20 C19 2.0(3)
N9 C19 C20 N10 175.0(3)
N8 C19 C20 N10 -6.5(4)
N9 C19 C20 C21 -6.0(5)
N8 C19 C20 C21 172.5(3)
N10 C20 C21 C22 1.0(5)
C19 C20 C21 C22 -177.9(3)
C20 C21 C22 C23 0.0(6)
C21 C22 C23 C24 -1.3(6)
C20 N10 C24 C23 -0.8(5)
Fe4 N10 C24 C23 175.3(3)
C22 C23 C24 N10 1.7(6)
C29 N11 C25 C26 -0.3(5)
Fe1 N11 C25 C26 163.0(3)
N11 C25 C26 C27 0.7(6)
C25 C26 C27 C28 -0.5(6)
C26 C27 C28 C29 0.0(6)
C25 N11 C29 C28 -0.3(5)
Fe1 N11 C29 C28 -165.4(3)
C25 N11 C29 C30 179.6(3)
Fe1 N11 C29 C30 14.5(3)
C27 C28 C29 N11 0.4(6)
C27 C28 C29 C30 -179.4(3)
N13 N12 C30 O3 1.7(4)
N13 N12 C30 C29 -176.3(3)
Fe4 O3 C30 N12 1.5(4)
Fe1 O3 C30 N12 165.9(2)
Fe4 O3 C30 C29 179.5(2)
Fe1 O3 C30 C29 -16.0(3)
N11 C29 C30 N12 179.5(3)
C28 C29 C30 N12 -0.7(5)
N11 C29 C30 O3 1.3(4)
C28 C29 C30 O3 -178.8(3)
N12 N13 C31 N14 1.7(5)
Fe4 N13 C31 N14 -173.1(3)
N12 N13 C31 C32 -178.2(3)
Fe4 N13 C31 C32 7.0(4)
C36 N15 C32 C33 -1.3(5)
Fe4 N15 C32 C33 -176.3(3)
C36 N15 C32 C31 176.8(3)
Fe4 N15 C32 C31 1.7(3)
N14 C31 C32 N15 174.9(3)
N13 C31 C32 N15 -5.2(4)
N14 C31 C32 C33 -7.1(5)
N13 C31 C32 C33 172.8(3)
N15 C32 C33 C34 0.5(5)
C31 C32 C33 C34 -177.3(3)
C32 C33 C34 C35 0.6(6)
C33 C34 C35 C36 -0.9(6)
C32 N15 C36 C35 0.9(5)
Fe4 N15 C36 C35 175.6(3)
C34 C35 C36 N15 0.1(6)
C41 N16 C37 C38 0.2(5)
Fe3 N16 C37 C38 173.4(3)
N16 C37 C38 C39 2.3(6)
C37 C38 C39 C40 -3.0(7)
C38 C39 C40 C41 1.4(6)
C37 N16 C41 C40 -2.0(5)
Fe3 N16 C41 C40 -175.8(3)
C37 N16 C41 C42 179.6(3)
Fe3 N16 C41 C42 5.9(4)
C39 C40 C41 N16 1.2(6)
C39 C40 C41 C42 179.4(4)
Fe2 O4 C42 N17 -2.7(4)
Fe3 O4 C42 N17 167.6(3)
Fe2 O4 C42 C41 178.1(2)
Fe3 O4 C42 C41 -11.5(3)
N18 N17 C42 O4 2.6(4)
N18 N17 C42 C41 -178.3(3)
N16 C41 C42 O4 4.0(4)
C40 C41 C42 O4 -174.3(3)
N16 C41 C42 N17 -175.2(3)
C40 C41 C42 N17 6.5(5)
N17 N18 C43 N19 2.4(5)
Fe2 N18 C43 N19 -175.8(3)
N17 N18 C43 C44 -178.7(3)
Fe2 N18 C43 C44 3.1(4)
C48 N20 C44 C45 -1.0(5)
Fe2 N20 C44 C45 -178.0(2)
C48 N20 C44 C43 179.3(3)
Fe2 N20 C44 C43 2.2(3)
N18 C43 C44 N20 -3.3(4)
N19 C43 C44 N20 175.6(3)
N18 C43 C44 C45 177.0(3)
N19 C43 C44 C45 -4.1(5)
N20 C44 C45 C46 1.2(5)
C43 C44 C45 C46 -179.1(3)
C44 C45 C46 C47 -1.0(5)
C45 C46 C47 C48 0.6(6)
C44 N20 C48 C47 0.6(5)
Fe2 N20 C48 C47 177.3(3)
C46 C47 C48 N20 -0.4(6)

loop_
_platon_squeeze_void_nr
_platon_squeeze_void_average_x
_platon_squeeze_void_average_y
_platon_squeeze_void_average_z
_platon_squeeze_void_volume
_platon_squeeze_void_count_electrons
_platon_squeeze_void_content
1 0.014 0.028 0.147 2699 791 '11 CH3OH '
